data_2238924
loop_
_publ_author_name
'Bommagani, Shobanbabu'
'Penthala, Narsimha Reddy'
'Janganati, Venumadhav'
'Parkin, Sean'
'Crooks, Peter A.'

_publ_section_title
;
 13-(<i>N</i>,<i>N</i>-Dimethylamino)micheliolide 0.08-hydrate
;
_journal_coeditor_code SJ5365
_journal_issue 12
_journal_name_full 'Acta Crystallographica Section E'
_journal_page_first o1789
_journal_page_last o1790
_journal_paper_doi 10.1107/S1600536813030304
_journal_volume 69
_journal_year 2013
_chemical_formula_iupac 'C17 H27 N O3, 0.08H2 O'
_chemical_formula_moiety 'C17 H27 N O3, 0.08(H2 O)'
_chemical_formula_sum 'C17 H27.16 N O3.08'
_chemical_formula_weight 295.01
_chemical_name_common
;
13-(<i>N</i>,<i>N</i>-Dimethylamino)micheliolide 0.08-hydrate
;
_chemical_name_systematic
'(3<i>R</i>,3a<i>S</i>,9<i>R</i>,9a<i>S</i>,9b<i>S</i>)-3-[(Dimethylamino)methyl]-9-hydroxy-6,9-dimethyl-3,3a,4,5,7,8,9,9a-octahydroazuleno[4,5-<i>b</i>]furan-2(9b<i>H</i>)-one 0.08-hydrate'
_space_group_crystal_system orthorhombic
_space_group_IT_number 19
_space_group_name_Hall 'P 2ac 2ab'
_space_group_name_H-M_alt 'P 21 21 21'
_symmetry_space_group_name_Hall 'P 2ac 2ab'
_symmetry_space_group_name_H-M 'P 21 21 21'
_atom_sites_solution_hydrogens mixed
_atom_sites_solution_primary direct
_atom_sites_solution_secondary difmap
_audit_creation_method SHELXL-2013
_cell_angle_alpha 90
_cell_angle_beta 90
_cell_angle_gamma 90
_cell_formula_units_Z 4
_cell_length_a 9.1329(2)
_cell_length_b 10.5227(2)
_cell_length_c 16.7194(3)
_cell_measurement_reflns_used 9518
_cell_measurement_temperature 90.0(2)
_cell_measurement_theta_max 68.33
_cell_measurement_theta_min 5.29
_cell_volume 1606.78(5)
_computing_cell_refinement '<i>SAINT</i> (Bruker, 2006)'
_computing_data_collection '<i>APEX2</i> (Bruker, 2006)'
_computing_data_reduction '<i>SAINT</i> (Bruker, 2006)'
_computing_molecular_graphics '<i>XP in SHELXTL</i> (Sheldrick, 2008<i>b</i>)'
_computing_publication_material '<i>SHELXL2013</i> (Sheldrick, 2008<i>b</i>)'
_computing_structure_refinement '<i>SHELXL2013</i> (Sheldrick, 2008<i>b</i>)'
_computing_structure_solution '<i>SHELXS97</i> (Sheldrick, 2008<i>b</i>)'
_diffrn_ambient_temperature 90.0(2)
_diffrn_detector_area_resol_mean 5.6
_diffrn_measured_fraction_theta_full 0.995
_diffrn_measured_fraction_theta_max 0.995
_diffrn_measurement_device_type 'Bruker X8 Proteum'
_diffrn_measurement_method '\f and \w scans'
_diffrn_radiation_type CuK\a
_diffrn_radiation_wavelength 1.54178
_diffrn_reflns_av_R_equivalents 0.0321
_diffrn_reflns_limit_h_max 8
_diffrn_reflns_limit_h_min -10
_diffrn_reflns_limit_k_max 12
_diffrn_reflns_limit_k_min -12
_diffrn_reflns_limit_l_max 20
_diffrn_reflns_limit_l_min -16
_diffrn_reflns_number 20070
_diffrn_reflns_theta_full 67.679
_diffrn_reflns_theta_max 68.323
_diffrn_reflns_theta_min 5.291
_exptl_absorpt_coefficient_mu 0.662
_exptl_absorpt_correction_T_max 0.942
_exptl_absorpt_correction_T_min 0.854
_exptl_absorpt_correction_type multi-scan
_exptl_absorpt_process_details '(<i>SADABS</i>; Sheldrick, 2008<i>a</i>)'
_exptl_crystal_colour colourless
_exptl_crystal_density_diffrn 1.220
_exptl_crystal_description block
_exptl_crystal_F_000 644
_exptl_crystal_size_max 0.180
_exptl_crystal_size_mid 0.160
_exptl_crystal_size_min 0.120
_refine_diff_density_max 0.181
_refine_diff_density_min -0.127
_refine_ls_abs_structure_details
;
Flack parameter determined using 1227 quotients
[(<i>I</i>^+^)-(<i>I</i>^-^)]/[(<i>I</i>^+^)+(<i>I</i>^-^)]
(Parsons <i>et al.</i>, 2013)
;
_refine_ls_abs_structure_Flack -0.01(3)
_refine_ls_extinction_method none
_refine_ls_goodness_of_fit_ref 1.071
_refine_ls_hydrogen_treatment constr
_refine_ls_matrix_type full
_refine_ls_number_parameters 211
_refine_ls_number_reflns 2925
_refine_ls_number_restraints 41
_refine_ls_restrained_S_all 1.070
_refine_ls_R_factor_all 0.0254
_refine_ls_R_factor_gt 0.0252
_refine_ls_shift/su_max 0.000
_refine_ls_shift/su_mean 0.000
_refine_ls_structure_factor_coef Fsqd
_refine_ls_weighting_details 'w=1/[\s^2^(Fo^2^)+(0.0378P)^2^+0.2700P] where P=(Fo^2^+2Fc^2^)/3'
_refine_ls_weighting_scheme calc
_refine_ls_wR_factor_gt 0.0665
_refine_ls_wR_factor_ref 0.0666
_reflns_number_gt 2908
_reflns_number_total 2925
_reflns_threshold_expression I>2\s(I)
_cod_data_source_file sj5365.cif
_cod_data_source_block I
_cod_database_code 2238924
_shelx_space_group_comment
;
The symmetry employed for this shelxl refinement is uniquely defined
by the following loop, which should always be used as a source of
symmetry information in preference to the above space-group names.
They are only intended as comments.
;
_shelx_estimated_absorpt_t_min 0.890
_shelx_estimated_absorpt_t_max 0.925
_shelxl_version_number .2013

loop_
_space_group_symop_operation_xyz
'x, y, z'
'-x+1/2, -y, z+1/2'
'-x, y+1/2, -z+1/2'
'x+1/2, -y+1/2, -z'

loop_
_atom_site_type_symbol
_atom_site_label
_atom_site_fract_x
_atom_site_fract_y
_atom_site_fract_z
_atom_site_U_iso_or_equiv
_atom_site_adp_type
_atom_site_calc_flag
_atom_site_occupancy
_atom_site_disorder_assembly
_atom_site_disorder_group
O O1 0.26340(11) 0.40697(10) 0.53330(6) 0.0210(2) Uani d 1 . .
O O2 0.43064(11) 0.29124(9) 0.59801(6) 0.0165(2) Uani d 1 . .
O O3 0.42055(12) 0.12939(12) 0.74254(7) 0.0265(3) Uani d 1 . .
H H3 0.3662 0.1672 0.7098 0.040 Uiso calc 1 . .
C C1 0.80039(15) 0.21088(14) 0.69190(8) 0.0163(3) Uani d 1 . .
C C2 0.81758(16) 0.08807(15) 0.73919(9) 0.0214(3) Uani d 1 . .
H H2A 0.8888 0.0991 0.7833 0.026 Uiso calc 1 . .
H H2B 0.8513 0.0182 0.7041 0.026 Uiso calc 1 . .
C C3 0.66481(17) 0.06029(15) 0.77202(9) 0.0213(3) Uani d 1 . .
H H3A 0.6507 -0.0320 0.7804 0.026 Uiso calc 1 . .
H H3B 0.6485 0.1051 0.8233 0.026 Uiso calc 1 . .
C C4 0.56222(16) 0.11003(14) 0.70741(8) 0.0188(3) Uani d 1 . .
C C5 0.63616(15) 0.23752(13) 0.68365(8) 0.0159(3) Uani d 1 . .
H H5 0.6086 0.3030 0.7243 0.019 Uiso calc 1 . .
C C6 0.59247(14) 0.28641(14) 0.60217(8) 0.0147(3) Uani d 1 . .
H H6 0.6297 0.2268 0.5603 0.018 Uiso calc 1 . .
C C7 0.63770(16) 0.42119(13) 0.58082(8) 0.0160(3) Uani d 1 . .
H H7 0.6194 0.4773 0.6280 0.019 Uiso calc 1 . .
C C8 0.79855(16) 0.43052(14) 0.55809(9) 0.0176(3) Uani d 1 . .
H H8A 0.8169 0.5145 0.5333 0.021 Uiso calc 1 . .
H H8B 0.8211 0.3645 0.5177 0.021 Uiso calc 1 . .
C C9 0.90109(16) 0.41382(15) 0.62982(9) 0.0209(3) Uani d 1 . .
H H9A 1.0007 0.4391 0.6127 0.025 Uiso calc 1 . .
H H9B 0.8700 0.4747 0.6717 0.025 Uiso calc 1 . .
C C10 0.91239(16) 0.28324(14) 0.66846(8) 0.0180(3) Uani d 1 . .
C C11 0.52508(16) 0.45244(14) 0.51589(8) 0.0169(3) Uani d 1 . .
H H11 0.5560 0.4102 0.4650 0.020 Uiso calc 1 A 1
C C12 0.39005(16) 0.38521(14) 0.54730(8) 0.0166(3) Uani d 1 . .
C C14 1.06853(17) 0.24418(15) 0.68593(9) 0.0220(3) Uani d 1 . .
H H14A 1.1085 0.2982 0.7284 0.033 Uiso calc 1 . .
H H14B 1.1278 0.2538 0.6375 0.033 Uiso calc 1 . .
H H14C 1.0704 0.1552 0.7033 0.033 Uiso calc 1 . .
C C15 0.55145(18) 0.01621(14) 0.63836(9) 0.0233(3) Uani d 1 . .
H H15A 0.5178 -0.0662 0.6585 0.035 Uiso calc 1 . .
H H15B 0.6479 0.0062 0.6135 0.035 Uiso calc 1 . .
H H15C 0.4817 0.0482 0.5986 0.035 Uiso calc 1 . .
C C13 0.4909(2) 0.5914(2) 0.4980(2) 0.0186(5) Uani d 0.922(2) B 1
H H13A 0.4089 0.5954 0.4593 0.022 Uiso calc 0.922(2) B 1
H H13B 0.4583 0.6334 0.5479 0.022 Uiso calc 0.922(2) B 1
N N1 0.61597(15) 0.66157(13) 0.46532(8) 0.0194(3) Uani d 0.922(2) B 1
C C16 0.6579(2) 0.6162(2) 0.38513(11) 0.0255(5) Uani d 0.922(2) B 1
H H16A 0.6873 0.5268 0.3883 0.038 Uiso calc 0.922(2) B 1
H H16B 0.7399 0.6671 0.3650 0.038 Uiso calc 0.922(2) B 1
H H16C 0.5743 0.6246 0.3488 0.038 Uiso calc 0.922(2) B 1
C C17 0.5765(2) 0.79590(17) 0.46031(11) 0.0294(4) Uani d 0.922(2) B 1
H H17A 0.4966 0.8067 0.4218 0.044 Uiso calc 0.922(2) B 1
H H17B 0.6617 0.8452 0.4428 0.044 Uiso calc 0.922(2) B 1
H H17C 0.5447 0.8259 0.5130 0.044 Uiso calc 0.922(2) B 1
C C13' 0.523(4) 0.596(3) 0.494(3) 0.0186(5) Uani d 0.078(2) B 2
H H13C 0.4480 0.6372 0.5271 0.022 Uiso calc 0.078(2) B 2
H H13D 0.6191 0.6318 0.5094 0.022 Uiso calc 0.078(2) B 2
N N1' 0.4995(18) 0.6291(14) 0.4203(9) 0.0194(3) Uani d 0.078(2) B 2
C C16' 0.656(3) 0.630(4) 0.408(2) 0.0255(5) Uani d 0.078(2) B 2
H H16D 0.6789 0.6777 0.3587 0.038 Uiso calc 0.078(2) B 2
H H16E 0.6917 0.5425 0.4020 0.038 Uiso calc 0.078(2) B 2
H H16F 0.7047 0.6703 0.4533 0.038 Uiso calc 0.078(2) B 2
C C17' 0.439(3) 0.7572(17) 0.4127(14) 0.0294(4) Uani d 0.078(2) B 2
H H17D 0.4467 0.7851 0.3569 0.044 Uiso calc 0.078(2) B 2
H H17E 0.4948 0.8155 0.4470 0.044 Uiso calc 0.078(2) B 2
H H17F 0.3364 0.7569 0.4292 0.044 Uiso calc 0.078(2) B 2
O O1W 0.2432(13) 0.7614(11) 0.3700(7) 0.014(3) Uiso d 0.078(2) B 2
H H1W1 0.1696 0.7606 0.3398 0.022 Uiso d 0.078(2) B 2
H H2W1 0.2082 0.7455 0.4153 0.022 Uiso d 0.078(2) B 2

loop_
_atom_site_aniso_label
_atom_site_aniso_U_11
_atom_site_aniso_U_22
_atom_site_aniso_U_33
_atom_site_aniso_U_12
_atom_site_aniso_U_13
_atom_site_aniso_U_23
O1 0.0166(5) 0.0232(5) 0.0233(5) 0.0005(4) -0.0031(4) 0.0017(4)
O2 0.0131(5) 0.0184(5) 0.0179(5) -0.0009(4) -0.0010(4) 0.0031(4)
O3 0.0163(5) 0.0348(6) 0.0284(6) 0.0003(5) 0.0050(5) 0.0113(5)
C1 0.0156(7) 0.0191(7) 0.0143(6) 0.0009(6) -0.0018(5) -0.0010(6)
C2 0.0178(7) 0.0245(7) 0.0219(7) 0.0011(6) -0.0012(6) 0.0042(6)
C3 0.0212(8) 0.0231(8) 0.0197(7) -0.0008(6) -0.0002(6) 0.0056(6)
C4 0.0155(7) 0.0234(7) 0.0176(7) -0.0016(6) 0.0013(6) 0.0051(6)
C5 0.0151(7) 0.0174(7) 0.0152(6) -0.0008(5) 0.0008(5) -0.0002(5)
C6 0.0109(6) 0.0171(6) 0.0162(6) -0.0005(5) 0.0003(5) -0.0008(5)
C7 0.0162(7) 0.0155(7) 0.0162(6) -0.0001(5) 0.0005(6) -0.0011(5)
C8 0.0170(7) 0.0151(7) 0.0207(7) -0.0014(5) 0.0015(6) 0.0018(5)
C9 0.0149(7) 0.0196(7) 0.0283(8) -0.0038(6) -0.0010(6) 0.0000(6)
C10 0.0161(7) 0.0196(7) 0.0181(6) 0.0001(6) -0.0012(6) -0.0036(6)
C11 0.0173(7) 0.0169(7) 0.0166(6) 0.0004(5) 0.0005(5) -0.0001(5)
C12 0.0189(7) 0.0166(7) 0.0143(6) 0.0006(5) -0.0006(5) -0.0019(5)
C14 0.0172(7) 0.0224(7) 0.0266(7) -0.0007(6) -0.0018(6) -0.0001(6)
C15 0.0261(8) 0.0198(7) 0.0240(7) -0.0063(6) -0.0033(6) 0.0044(6)
C13 0.0156(14) 0.0200(8) 0.0204(8) 0.0008(8) 0.0040(11) 0.0033(6)
N1 0.0209(7) 0.0168(7) 0.0205(7) -0.0012(5) 0.0002(5) 0.0032(5)
C16 0.0328(8) 0.0234(10) 0.0202(13) 0.0006(7) 0.0104(8) 0.0018(10)
C17 0.0363(10) 0.0179(8) 0.0340(9) -0.0005(8) 0.0027(8) 0.0020(7)
C13' 0.0156(14) 0.0200(8) 0.0204(8) 0.0008(8) 0.0040(11) 0.0033(6)
N1' 0.0209(7) 0.0168(7) 0.0205(7) -0.0012(5) 0.0002(5) 0.0032(5)
C16' 0.0328(8) 0.0234(10) 0.0202(13) 0.0006(7) 0.0104(8) 0.0018(10)
C17' 0.0363(10) 0.0179(8) 0.0340(9) -0.0005(8) 0.0027(8) 0.0020(7)

loop_
_atom_type_symbol
_atom_type_description
_atom_type_scat_dispersion_real
_atom_type_scat_dispersion_imag
_atom_type_scat_source
C C 0.0181 0.0091 'International Tables Vol C Tables 4.2.6.8 and 6.1.1.4'
H H 0.0000 0.0000 'International Tables Vol C Tables 4.2.6.8 and 6.1.1.4'
N N 0.0311 0.0180 'International Tables Vol C Tables 4.2.6.8 and 6.1.1.4'
O O 0.0492 0.0322 'International Tables Vol C Tables 4.2.6.8 and 6.1.1.4'

loop_
_geom_angle_atom_site_label_1
_geom_angle_atom_site_label_2
_geom_angle_atom_site_label_3
_geom_angle
C12 O2 C6 109.14(11)
C4 O3 H3 109.5
C10 C1 C2 123.90(13)
C10 C1 C5 128.30(14)
C2 C1 C5 107.63(12)
C1 C2 C3 104.76(12)
C1 C2 H2A 110.8
C3 C2 H2A 110.8
C1 C2 H2B 110.8
C3 C2 H2B 110.8
H2A C2 H2B 108.9
C4 C3 C2 103.97(11)
C4 C3 H3A 111.0
C2 C3 H3A 111.0
C4 C3 H3B 111.0
C2 C3 H3B 111.0
H3A C3 H3B 109.0
O3 C4 C15 110.13(12)
O3 C4 C3 108.25(11)
C15 C4 C3 110.78(13)
O3 C4 C5 111.95(12)
C15 C4 C5 113.22(11)
C3 C4 C5 102.16(12)
C6 C5 C1 113.72(11)
C6 C5 C4 114.20(12)
C1 C5 C4 104.15(12)
C6 C5 H5 108.2
C1 C5 H5 108.2
C4 C5 H5 108.2
O2 C6 C5 108.54(10)
O2 C6 C7 103.19(11)
C5 C6 C7 117.26(12)
O2 C6 H6 109.2
C5 C6 H6 109.2
C7 C6 H6 109.2
C6 C7 C8 112.43(12)
C6 C7 C11 100.62(11)
C8 C7 C11 117.25(12)
C6 C7 H7 108.7
C8 C7 H7 108.7
C11 C7 H7 108.7
C7 C8 C9 112.81(12)
C7 C8 H8A 109.0
C9 C8 H8A 109.0
C7 C8 H8B 109.0
C9 C8 H8B 109.0
H8A C8 H8B 107.8
C10 C9 C8 118.52(12)
C10 C9 H9A 107.7
C8 C9 H9A 107.7
C10 C9 H9B 107.7
C8 C9 H9B 107.7
H9A C9 H9B 107.1
C1 C10 C14 120.73(13)
C1 C10 C9 126.02(13)
C14 C10 C9 113.03(12)
C12 C11 C13 110.41(12)
C12 C11 C7 101.57(11)
C13 C11 C7 118.86(16)
C12 C11 C13' 121.9(15)
C7 C11 C13' 112.7(18)
C12 C11 H11 108.5
C13 C11 H11 108.5
C7 C11 H11 108.5
O1 C12 O2 121.62(13)
O1 C12 C11 128.80(13)
O2 C12 C11 109.58(12)
C10 C14 H14A 109.5
C10 C14 H14B 109.5
H14A C14 H14B 109.5
C10 C14 H14C 109.5
H14A C14 H14C 109.5
H14B C14 H14C 109.5
C4 C15 H15A 109.5
C4 C15 H15B 109.5
H15A C15 H15B 109.5
C4 C15 H15C 109.5
H15A C15 H15C 109.5
H15B C15 H15C 109.5
N1 C13 C11 113.35(14)
N1 C13 H13A 108.9
C11 C13 H13A 108.9
N1 C13 H13B 108.9
C11 C13 H13B 108.9
H13A C13 H13B 107.7
C17 N1 C13 108.44(15)
C17 N1 C16 108.97(15)
C13 N1 C16 112.23(18)
N1 C16 H16A 109.5
N1 C16 H16B 109.5
H16A C16 H16B 109.5
N1 C16 H16C 109.5
H16A C16 H16C 109.5
H16B C16 H16C 109.5
N1 C17 H17A 109.5
N1 C17 H17B 109.5
H17A C17 H17B 109.5
N1 C17 H17C 109.5
H17A C17 H17C 109.5
H17B C17 H17C 109.5
N1' C13' C11 120(3)
N1' C13' C16' 49.1(17)
C11 C13' C16' 111(3)
N1' C13' H13C 107.4
C11 C13' H13C 107.4
C16' C13' H13C 141.5
N1' C13' H13D 107.4
C11 C13' H13D 107.4
C16' C13' H13D 64.5
H13C C13' H13D 106.9
C13' N1' C16' 89(2)
C13' N1' C17' 113(2)
C16' N1' C17' 111(2)
N1' C16' C13' 42.4(17)
N1' C16' H16D 109.5
C13' C16' H16D 148.7
N1' C16' H16E 109.5
C13' C16' H16E 95.9
H16D C16' H16E 109.5
N1' C16' H16F 109.5
C13' C16' H16F 77.4
H16D C16' H16F 109.5
H16E C16' H16F 109.5
N1' C17' O1W 113.7(15)
N1' C17' H17D 109.5
O1W C17' H17D 72.8
N1' C17' H17E 109.5
O1W C17' H17E 132.9
H17D C17' H17E 109.5
N1' C17' H17F 109.5
O1W C17' H17F 38.1
H17D C17' H17F 109.5
H17E C17' H17F 109.5
C17' O1W H1W1 164.8
C17' O1W H2W1 90.8
H1W1 O1W H2W1 103.6

loop_
_geom_bond_atom_site_label_1
_geom_bond_atom_site_label_2
_geom_bond_distance
O1 C12 1.2021(18)
O2 C12 1.3542(17)
O2 C6 1.4804(15)
O3 C4 1.4355(18)
O3 H3 0.8400
C1 C10 1.334(2)
C1 C2 1.523(2)
C1 C5 1.5321(18)
C2 C3 1.528(2)
C2 H2A 0.9900
C2 H2B 0.9900
C3 C4 1.523(2)
C3 H3A 0.9900
C3 H3B 0.9900
C4 C15 1.522(2)
C4 C5 1.5536(19)
C5 C6 1.5098(18)
C5 H5 1.0000
C6 C7 1.5198(19)
C6 H6 1.0000
C7 C8 1.5206(19)
C7 C11 1.531(2)
C7 H7 1.0000
C8 C9 1.532(2)
C8 H8A 0.9900
C8 H8B 0.9900
C9 C10 1.522(2)
C9 H9A 0.9900
C9 H9B 0.9900
C10 C14 1.513(2)
C11 C12 1.516(2)
C11 C13 1.525(3)
C11 C13' 1.55(2)
C11 H11 1.0000
C14 H14A 0.9800
C14 H14B 0.9800
C14 H14C 0.9800
C15 H15A 0.9800
C15 H15B 0.9800
C15 H15C 0.9800
C13 N1 1.466(2)
C13 H13A 0.9900
C13 H13B 0.9900
N1 C17 1.461(2)
N1 C16 1.474(2)
C16 H16A 0.9800
C16 H16B 0.9800
C16 H16C 0.9800
C17 H17A 0.9800
C17 H17B 0.9800
C17 H17C 0.9800
C13' N1' 1.29(5)
C13' C16' 1.92(5)
C13' H13C 0.9900
C13' H13D 0.9900
N1' C16' 1.45(2)
N1' C17' 1.460(19)
C16' H16D 0.9800
C16' H16E 0.9800
C16' H16F 0.9800
C17' O1W 1.93(3)
C17' H17D 0.9800
C17' H17E 0.9800
C17' H17F 0.9800
O1W H1W1 0.8400
O1W H2W1 0.8400

loop_
_geom_hbond_atom_site_label_D
_geom_hbond_atom_site_label_H
_geom_hbond_atom_site_label_A
_geom_hbond_site_symmetry_A
_geom_hbond_distance_DH
_geom_hbond_distance_HA
_geom_hbond_distance_DA
_geom_hbond_angle_DHA
O3 H3 O2 . 0.84 2.35 2.9578(15) 129.2
O1W H1W1 O3 2_564 0.84 2.16 2.845(12) 138.7

loop_
_geom_torsion_atom_site_label_1
_geom_torsion_atom_site_label_2
_geom_torsion_atom_site_label_3
_geom_torsion_atom_site_label_4
_geom_torsion
C10 C1 C2 C3 164.39(14)
C5 C1 C2 C3 -11.20(15)
C1 C2 C3 C4 33.25(15)
C2 C3 C4 O3 -160.27(12)
C2 C3 C4 C15 78.88(15)
C2 C3 C4 C5 -42.00(14)
C10 C1 C5 C6 45.2(2)
C2 C1 C5 C6 -139.44(12)
C10 C1 C5 C4 170.15(14)
C2 C1 C5 C4 -14.51(15)
O3 C4 C5 C6 -85.21(15)
C15 C4 C5 C6 40.01(17)
C3 C4 C5 C6 159.18(11)
O3 C4 C5 C1 150.16(11)
C15 C4 C5 C1 -84.62(14)
C3 C4 C5 C1 34.56(14)
C12 O2 C6 C5 150.78(11)
C12 O2 C6 C7 25.69(13)
C1 C5 C6 O2 172.18(11)
C4 C5 C6 O2 52.82(15)
C1 C5 C6 C7 -71.48(16)
C4 C5 C6 C7 169.16(12)
O2 C6 C7 C8 -163.62(11)
C5 C6 C7 C8 77.15(15)
O2 C6 C7 C11 -38.06(13)
C5 C6 C7 C11 -157.29(12)
C6 C7 C8 C9 -71.33(15)
C11 C7 C8 C9 172.75(12)
C7 C8 C9 C10 69.48(17)
C2 C1 C10 C14 1.9(2)
C5 C1 C10 C14 176.57(13)
C2 C1 C10 C9 -172.40(13)
C5 C1 C10 C9 2.2(2)
C8 C9 C10 C1 -50.3(2)
C8 C9 C10 C14 135.02(14)
C6 C7 C11 C12 36.38(13)
C8 C7 C11 C12 158.62(12)
C6 C7 C11 C13 157.67(14)
C8 C7 C11 C13 -80.10(18)
C6 C7 C11 C13' 168.5(17)
C8 C7 C11 C13' -69.3(17)
C6 O2 C12 O1 179.20(13)
C6 O2 C12 C11 -1.67(15)
C13 C11 C12 O1 29.4(2)
C7 C11 C12 O1 156.38(15)
C13' C11 C12 O1 30(2)
C13 C11 C12 O2 -149.67(17)
C7 C11 C12 O2 -22.67(14)
C13' C11 C12 O2 -149(2)
C12 C11 C13 N1 -178.49(19)
C7 C11 C13 N1 64.8(3)
C13' C11 C13 N1 5(10)
C11 C13 N1 C17 -172.80(19)
C11 C13 N1 C16 66.8(3)
C12 C11 C13' N1' -94(3)
C13 C11 C13' N1' -91(11)
C7 C11 C13' N1' 144(3)
C12 C11 C13' C16' -148.3(17)
C13 C11 C13' C16' -145(12)
C7 C11 C13' C16' 91(3)
C11 C13' N1' C16' -93(3)
C11 C13' N1' C17' 155(2)
C16' C13' N1' C17' -112(2)
C17' N1' C16' C13' 114(2)
C13' N1' C17' O1W -115(2)
C16' N1' C17' O1W 147.4(19)
